data_4124243
loop_
_publ_author_name
'Stevenson, Laura C.'
'Mellino, Simona'
'Clot, Eric'
'Mountford, Philip'

_publ_section_title
;
 Reactions of Titanium Hydrazides with Silanes and Boranes: N-N Bond
 Cleavage and N Atom Functionalization.
;
_journal_issue 32
_journal_name_full 'Journal of the American Chemical Society'
_journal_page_first 10140
_journal_page_last 10143
_journal_paper_doi 10.1021/jacs.5b06627
_journal_volume 137
_journal_year 2015
_chemical_absolute_configuration ad
_chemical_formula_moiety 'C26 H46 B1 N3 Ti1'
_chemical_formula_sum 'C26 H46 B N3 Ti'
_chemical_formula_weight 459.38
_chemical_name_systematic
;
Cp*Ti{MeC(NiPr)2){(NBC8H14)}
;
_space_group_IT_number 4
_symmetry_cell_setting monoclinic
_symmetry_space_group_name_Hall 'P 2yb'
_symmetry_space_group_name_H-M 'P 1 21 1'
_atom_sites_solution_hydrogens difmap
_atom_sites_solution_primary direct
_cell_angle_alpha 90
_cell_angle_beta 100.199(2)
_cell_angle_gamma 90
_cell_formula_units_Z 2
_cell_length_a 8.6670(2)
_cell_length_b 15.0475(3)
_cell_length_c 10.9960(3)
_cell_measurement_reflns_used 7764
_cell_measurement_temperature 200
_cell_measurement_theta_max 76
_cell_measurement_theta_min 4
_cell_volume 1411.40(6)
_computing_cell_refinement 'CrysAlis, (Oxford Diffraction, 2002)'
_computing_data_collection 'SuperNova, (Oxford Diffraction, 2010)'
_computing_data_reduction 'CrysAlis, (Oxford Diffraction, 2002)'
_computing_molecular_graphics 'CAMERON (Watkin et al., 1996)'
_computing_publication_material 'CRYSTALS (Betteridge et al., 2003)'
_computing_structure_refinement 'CRYSTALS (Betteridge et al., 2003)'
_computing_structure_solution 'SIR92 (Altomare et al., 1994)'
_diffrn_ambient_temperature 200
_diffrn_measured_fraction_theta_full 0.996
_diffrn_measured_fraction_theta_max 0.991
_diffrn_measurement_device Area
_diffrn_measurement_device_type 'Oxford Diffraction SuperNova'
_diffrn_measurement_method \w
_diffrn_radiation_monochromator graphite
_diffrn_radiation_type 'Cu K\a'
_diffrn_radiation_wavelength 1.54180
_diffrn_reflns_av_R_equivalents 0.020
_diffrn_reflns_limit_h_max 10
_diffrn_reflns_limit_h_min -7
_diffrn_reflns_limit_k_max 18
_diffrn_reflns_limit_k_min -18
_diffrn_reflns_limit_l_max 13
_diffrn_reflns_limit_l_min -13
_diffrn_reflns_number 13049
_diffrn_reflns_theta_full 74.716
_diffrn_reflns_theta_max 76.241
_diffrn_reflns_theta_min 4.085
_diffrn_standards_number 0
_exptl_absorpt_coefficient_mu 2.668
_exptl_absorpt_correction_T_max 1.00
_exptl_absorpt_correction_T_min 0.89
_exptl_absorpt_correction_type multi-scan
_exptl_absorpt_process_details 'CrysAlis, (Oxford Diffraction, 2002)'
_exptl_crystal_colour Red
_exptl_crystal_density_diffrn 1.081
_exptl_crystal_density_method 'not measured'
_exptl_crystal_description Block
_exptl_crystal_F_000 500
_exptl_crystal_size_max 0.20
_exptl_crystal_size_mid 0.20
_exptl_crystal_size_min 0.15
_refine_diff_density_max 0.55
_refine_diff_density_min -0.46
_refine_ls_abs_structure_details 'Flack (1983), 2528 Friedel-pairs'
_refine_ls_abs_structure_Flack 0.505(13)
_refine_ls_extinction_method None
_refine_ls_goodness_of_fit_ref 0.9361
_refine_ls_hydrogen_treatment constr
_refine_ls_matrix_type full
_refine_ls_number_parameters 281
_refine_ls_number_reflns 5150
_refine_ls_number_restraints 112
_refine_ls_R_factor_all 0.0797
_refine_ls_R_factor_gt 0.0757
_refine_ls_shift/su_max 0.0015383
_refine_ls_shift/su_mean 0.0002335
_refine_ls_structure_factor_coef F
_refine_ls_weighting_details
;
 Method, part 1, Chebychev polynomial, (Watkin, 1994, Prince, 1982) 
 [weight] = 1.0/[A~0~*T~0~(x)+A~1~*T~1~(x) ... +A~n-1~]*T~n-1~(x)] 
 where A~i~ are the Chebychev coefficients listed below and x= Fcalc/Fmax 
 Method = Robust Weighting (Prince, 1982) 
 W = [weight] * [1-(deltaF/6*sigmaF)^2^]^2^ 
 A~i~ are: 
 15.2 17.3 12.2 4.43 
;
_refine_ls_weighting_scheme calc
_refine_ls_wR_factor_all 0.0900
_refine_ls_wR_factor_gt 0.0835
_refine_ls_wR_factor_ref 0.0823
_reflns_limit_h_max 10
_reflns_limit_h_min -10
_reflns_limit_k_max 18
_reflns_limit_k_min -18
_reflns_limit_l_max 13
_reflns_limit_l_min 0
_reflns_number_gt 5300
_reflns_number_total 5566
_reflns_threshold_expression I>2.0\s(I)
_oxford_diffrn_Wilson_B_factor 3.81
_oxford_diffrn_Wilson_scale 0.02
_oxford_refine_ls_r_factor_ref 0.0737
_oxford_refine_ls_scale 8.72(3)
_oxford_reflns_number_all 5549
_oxford_reflns_threshold_expression_ref I>3.0\s(I)
_cod_data_source_file ja5b06627_si_003.cif
_cod_data_source_block COMPOUND_10
_cod_depositor_comments 'Adding full bibliography for 4124239--4124243.cif.'
_cod_original_sg_symbol_H-M 'P 1 21 1 '
_cod_original_formula_sum 'C26 H46 B1 N3 Ti1'
_cod_database_code 4124243

loop_
_symmetry_equiv_pos_as_xyz
x,y,z
-x,y+1/2,-z

loop_
_atom_site_label
_atom_site_type_symbol
_atom_site_fract_x
_atom_site_fract_y
_atom_site_fract_z
_atom_site_U_iso_or_equiv
_atom_site_occupancy
_atom_site_adp_type
_atom_site_refinement_flags_posn
_atom_site_refinement_flags_adp
Ti1 Ti 0.92050(4) 0.67877(11) 0.16625(4) 0.0412 1.0000 Uani . .
N1 N 0.8381(3) 0.6816(5) 0.0110(2) 0.0584 1.0000 Uani . .
N2 N 0.7753(5) 0.7520(3) 0.2619(4) 0.0529 1.0000 Uani . .
N3 N 0.7785(6) 0.6033(3) 0.2582(4) 0.0545 1.0000 Uani . .
B1 B 0.7751(5) 0.6828(5) -0.1156(3) 0.0545 1.0000 Uani . .
C1 C 0.7078(14) 0.7608(5) -0.1962(8) 0.1035 1.0000 Uani . U
C2 C 0.7543(12) 0.5946(4) -0.1949(7) 0.0957 1.0000 Uani . U
C3 C 0.8549(13) 0.6070(5) -0.3027(7) 0.1078 1.0000 Uani . U
C4 C 0.8181(11) 0.6937(5) -0.3697(6) 0.1118 1.0000 Uani . U
C5 C 0.7818(14) 0.7714(5) -0.3082(7) 0.1120 1.0000 Uani . U
C6 C 0.5932(12) 0.5714(5) -0.2337(8) 0.1100 1.0000 Uani . U
C7 C 0.4941(12) 0.6461(5) -0.2729(9) 0.1154 1.0000 Uani . U
C8 C 0.5145(12) 0.7374(5) -0.2270(8) 0.1134 1.0000 Uani . U
C9 C 0.7016(9) 0.5181(4) 0.2544(5) 0.0735 1.0000 Uani . U
C10 C 0.7430(10) 0.4649(4) 0.1468(6) 0.0916 1.0000 Uani . U
C11 C 0.7324(10) 0.4728(5) 0.3701(6) 0.0982 1.0000 Uani . U
C12 C 0.7026(3) 0.6771(6) 0.2794(2) 0.0559 1.0000 Uani . .
C13 C 0.5430(5) 0.6846(9) 0.3167(4) 0.0927 1.0000 Uani . .
C14 C 0.7023(9) 0.8423(5) 0.2529(7) 0.0868 1.0000 Uani . U
C15 C 0.8168(9) 0.9082(5) 0.3308(9) 0.1184 1.0000 Uani . U
C16 C 0.6463(10) 0.8695(5) 0.1283(7) 0.1050 1.0000 Uani . U
C17 C 1.1641(9) 0.7526(5) 0.1877(9) 0.0908 1.0000 Uani D U
C18 C 1.1556(7) 0.7226(5) 0.3040(6) 0.0717 1.0000 Uani . U
C19 C 1.1579(7) 0.6314(5) 0.2991(9) 0.0826 1.0000 Uani . U
C20 C 1.1631(6) 0.6043(4) 0.1808(8) 0.0716 1.0000 Uani D U
C21 C 1.1703(4) 0.6844(6) 0.1100(4) 0.0962 1.0000 Uani D U
C22 C 1.1670(10) 0.8401(5) 0.1110(10) 0.1153 1.0000 Uani . U
C23 C 1.1617(9) 0.7619(6) 0.4300(6) 0.0991 1.0000 Uani . U
C24 C 1.1628(9) 0.5612(5) 0.4006(8) 0.1059 1.0000 Uani . U
C25 C 1.1793(8) 0.5038(4) 0.1707(9) 0.0992 1.0000 Uani . U
C26 C 1.1889(7) 0.6934(9) -0.0252(5) 0.1232 1.0000 Uani D U
H11 H 0.7166 0.8170 -0.1495 0.1248 1.0000 Uiso R .
H21 H 0.8072 0.5454 -0.1428 0.1151 1.0000 Uiso R .
H31 H 0.9670 0.6013 -0.2692 0.1318 1.0000 Uiso R .
H32 H 0.8255 0.5589 -0.3593 0.1320 1.0000 Uiso R .
H41 H 0.9051 0.7055 -0.4136 0.1378 1.0000 Uiso R .
H42 H 0.7226 0.6815 -0.4324 0.1379 1.0000 Uiso R .
H51 H 0.7105 0.8058 -0.3679 0.1361 1.0000 Uiso R .
H52 H 0.8821 0.8015 -0.2841 0.1363 1.0000 Uiso R .
H61 H 0.5610 0.5447 -0.1611 0.1331 1.0000 Uiso R .
H62 H 0.5830 0.5293 -0.3025 0.1329 1.0000 Uiso R .
H71 H 0.4885 0.6503 -0.3621 0.1424 1.0000 Uiso R .
H72 H 0.3903 0.6300 -0.2555 0.1424 1.0000 Uiso R .
H81 H 0.4659 0.7478 -0.1534 0.1367 1.0000 Uiso R .
H82 H 0.4649 0.7758 -0.2959 0.1375 1.0000 Uiso R .
H91 H 0.5893 0.5298 0.2372 0.0869 1.0000 Uiso R .
H101 H 0.8548 0.4513 0.1634 0.1395 1.0000 Uiso R .
H102 H 0.6844 0.4093 0.1366 0.1398 1.0000 Uiso R .
H103 H 0.7175 0.4983 0.0682 0.1398 1.0000 Uiso R .
H111 H 0.6954 0.4126 0.3553 0.1459 1.0000 Uiso R .
H112 H 0.6761 0.5023 0.4250 0.1454 1.0000 Uiso R .
H113 H 0.8431 0.4740 0.4004 0.1455 1.0000 Uiso R .
H131 H 0.4677 0.7031 0.2478 0.1106 1.0000 Uiso R .
H132 H 0.5484 0.7272 0.3811 0.1106 1.0000 Uiso R .
H133 H 0.5133 0.6286 0.3451 0.1106 1.0000 Uiso R .
H141 H 0.6096 0.8385 0.2938 0.1070 1.0000 Uiso R .
H151 H 0.8838 0.8779 0.3974 0.1810 1.0000 Uiso R .
H152 H 0.8778 0.9366 0.2763 0.1809 1.0000 Uiso R .
H153 H 0.7593 0.9532 0.3662 0.1811 1.0000 Uiso R .
H161 H 0.5911 0.9242 0.1305 0.1619 1.0000 Uiso R .
H162 H 0.7346 0.8778 0.0863 0.1615 1.0000 Uiso R .
H163 H 0.5764 0.8245 0.0875 0.1623 1.0000 Uiso R .
H221 H 1.2365 0.8808 0.1624 0.1808 1.0000 Uiso R .
H222 H 1.0628 0.8639 0.0938 0.1809 1.0000 Uiso R .
H223 H 1.2021 0.8272 0.0338 0.1808 1.0000 Uiso R .
H231 H 1.0976 0.7235 0.4719 0.1580 1.0000 Uiso R .
H232 H 1.1199 0.8227 0.4255 0.1581 1.0000 Uiso R .
H233 H 1.2692 0.7609 0.4753 0.1580 1.0000 Uiso R .
H241 H 1.0762 0.5218 0.3814 0.1222 1.0000 Uiso R .
H242 H 1.2577 0.5284 0.4083 0.1222 1.0000 Uiso R .
H243 H 1.1584 0.5907 0.4763 0.1222 1.0000 Uiso R .
H251 H 1.2784 0.4909 0.1428 0.1500 1.0000 Uiso R .
H252 H 1.1788 0.4761 0.2494 0.1501 1.0000 Uiso R .
H253 H 1.0933 0.4803 0.1109 0.1503 1.0000 Uiso R .
H261 H 1.1037 0.7270 -0.0685 0.1463 1.0000 Uiso R .
H262 H 1.2845 0.7232 -0.0290 0.1463 1.0000 Uiso R .
H263 H 1.1900 0.6363 -0.0619 0.1463 1.0000 Uiso R .

loop_
_atom_site_aniso_label
_atom_site_aniso_U_11
_atom_site_aniso_U_22
_atom_site_aniso_U_33
_atom_site_aniso_U_23
_atom_site_aniso_U_13
_atom_site_aniso_U_12
Ti1 0.0358(2) 0.0391(2) 0.0498(3) 0.0010(4) 0.01067(15) 0.0005(4)
N1 0.0568(12) 0.0693(16) 0.0496(11) 0.003(3) 0.0104(9) 0.001(3)
N2 0.044(2) 0.061(2) 0.053(2) -0.0109(19) 0.0083(17) 0.0153(19)
N3 0.043(2) 0.066(3) 0.056(2) -0.007(2) 0.0137(18) -0.012(2)
B1 0.0670(18) 0.0498(18) 0.0495(14) -0.008(3) 0.0177(13) -0.017(3)
C1 0.172(4) 0.066(2) 0.070(2) -0.004(2) 0.016(3) 0.000(3)
C2 0.166(4) 0.055(2) 0.063(2) -0.017(2) 0.013(3) -0.011(3)
C3 0.161(4) 0.089(3) 0.080(3) -0.022(3) 0.038(3) 0.006(3)
C4 0.166(4) 0.100(4) 0.080(2) 0.012(3) 0.052(3) -0.005(3)
C5 0.173(5) 0.086(3) 0.083(3) 0.016(3) 0.038(3) -0.019(3)
C6 0.146(4) 0.081(3) 0.096(3) 0.001(3) 0.000(3) -0.020(3)
C7 0.135(4) 0.092(3) 0.114(4) -0.007(3) 0.008(3) -0.014(3)
C8 0.149(4) 0.085(3) 0.100(4) -0.006(3) 0.004(3) 0.015(3)
C9 0.091(3) 0.083(3) 0.0516(19) -0.009(2) 0.026(2) -0.041(3)
C10 0.120(4) 0.080(3) 0.077(3) -0.013(2) 0.024(3) -0.037(3)
C11 0.130(4) 0.089(3) 0.073(3) 0.007(2) 0.011(3) -0.046(3)
C12 0.0361(11) 0.090(2) 0.0407(11) 0.005(3) 0.0043(9) -0.015(3)
C13 0.0460(15) 0.159(6) 0.078(2) -0.011(6) 0.0247(15) -0.011(5)
C14 0.073(3) 0.080(3) 0.100(3) -0.022(3) -0.004(3) 0.044(2)
C15 0.106(4) 0.084(3) 0.150(5) -0.034(3) -0.019(4) 0.032(3)
C16 0.117(4) 0.086(3) 0.104(4) -0.002(3) -0.003(3) 0.043(3)
C17 0.063(3) 0.057(3) 0.150(6) 0.026(3) 0.013(4) -0.020(3)
C18 0.041(2) 0.103(4) 0.069(3) -0.019(3) 0.006(2) 0.000(2)
C19 0.037(2) 0.080(3) 0.128(5) 0.051(4) 0.004(3) 0.003(2)
C20 0.032(2) 0.055(3) 0.128(4) -0.021(3) 0.014(2) 0.0014(18)
C21 0.0379(14) 0.182(6) 0.073(2) 0.016(5) 0.0218(13) -0.013(4)
C22 0.095(4) 0.077(3) 0.171(6) 0.047(4) 0.012(4) -0.022(3)
C23 0.079(3) 0.128(5) 0.086(3) -0.024(3) 0.002(3) 0.005(3)
C24 0.072(3) 0.101(4) 0.137(5) 0.060(4) -0.001(3) -0.002(3)
C25 0.070(3) 0.064(3) 0.159(5) -0.019(3) 0.009(3) 0.015(2)
C26 0.073(2) 0.214(7) 0.089(3) 0.010(5) 0.033(2) -0.007(5)

loop_
_atom_type_symbol
_atom_type_scat_dispersion_real
_atom_type_scat_dispersion_imag
_atom_type_scat_Cromer_Mann_a1
_atom_type_scat_Cromer_Mann_b1
_atom_type_scat_Cromer_Mann_a2
_atom_type_scat_Cromer_Mann_b2
_atom_type_scat_Cromer_Mann_a3
_atom_type_scat_Cromer_Mann_b3
_atom_type_scat_Cromer_Mann_a4
_atom_type_scat_Cromer_Mann_b4
_atom_type_scat_Cromer_Mann_c
_atom_type_scat_source
Ti 0.2191 1.8069 9.7595 7.8508 7.3558 0.5000 1.6991 35.6338 1.9021 116.1050 1.2807 'International Tables Vol C 4.2.6.8 and 6.1.1.4'
N 0.0311 0.0180 12.2126 0.0057 3.1322 9.8933 2.0125 28.9975 1.1663 0.5826 -11.5290 'International Tables Vol C 4.2.6.8 and 6.1.1.4'
B 0.0090 0.0039 2.0545 23.2185 1.3326 1.0210 1.0979 60.3498 0.7068 0.1403 -0.1932 'International Tables Vol C 4.2.6.8 and 6.1.1.4'
C 0.0181 0.0091 2.3100 20.8439 1.0200 10.2075 1.5886 0.5687 0.8650 51.6512 0.2156 'International Tables Vol C 4.2.6.8 and 6.1.1.4'
H 0.0000 0.0000 0.4930 10.5109 0.3229 26.1257 0.1402 3.1424 0.0408 57.7998 0.0030 'International Tables Vol C 4.2.6.8 and 6.1.1.4'

loop_
_geom_angle_atom_site_label_1
_geom_angle_atom_site_label_2
_geom_angle_atom_site_label_3
_geom_angle
_geom_angle_publ_flag
N1 Ti1 N2 107.65(19) yes
N1 Ti1 N3 108.6(2) yes
N2 Ti1 N3 65.15(11) yes
N1 Ti1 C17 107.0(3) yes
N2 Ti1 C17 108.0(3) yes
N3 Ti1 C17 144.1(3) yes
N1 Ti1 C18 140.4(2) yes
N2 Ti1 C18 93.27(19) yes
N3 Ti1 C18 110.7(2) yes
C17 Ti1 C18 33.4(3) yes
N1 Ti1 C19 139.8(3) yes
N2 Ti1 C19 112.1(3) yes
N3 Ti1 C19 93.4(2) yes
C17 Ti1 C19 55.0(2) yes
C18 Ti1 C19 33.13(16) yes
N1 Ti1 C20 106.6(2) yes
N2 Ti1 C20 145.4(2) yes
N3 Ti1 C20 107.8(2) yes
C17 Ti1 C20 56.42(15) yes
C18 Ti1 C20 56.1(2) yes
N1 Ti1 C21 88.74(13) yes
N2 Ti1 C21 140.9(2) yes
N3 Ti1 C21 143.4(2) yes
C17 Ti1 C21 33.1(3) yes
C18 Ti1 C21 55.96(19) yes
C19 Ti1 C20 33.4(3) yes
C19 Ti1 C21 56.3(2) yes
C20 Ti1 C21 35.6(3) yes
Ti1 N1 B1 178.4(3) yes
Ti1 N2 C12 88.2(3) yes
Ti1 N2 C14 137.0(5) yes
C12 N2 C14 125.3(5) yes
Ti1 N3 C9 141.9(4) yes
Ti1 N3 C12 89.1(3) yes
C9 N3 C12 120.4(5) yes
N1 B1 C1 129.0(6) yes
N1 B1 C2 121.5(6) yes
C1 B1 C2 109.4(4) yes
B1 C1 C5 112.7(8) yes
B1 C1 C8 102.7(6) yes
C5 C1 C8 114.4(8) yes
B1 C1 H11 111.8 no
C5 C1 H11 109.5 no
C8 C1 H11 105.4 no
B1 C2 C3 106.7(5) yes
B1 C2 C6 112.3(7) yes
C3 C2 C6 116.0(7) yes
B1 C2 H21 108.1 no
C3 C2 H21 104.9 no
C6 C2 H21 108.4 no
C2 C3 C4 111.5(6) yes
C2 C3 H31 110.1 no
C4 C3 H31 111.7 no
C2 C3 H32 106.0 no
C4 C3 H32 109.2 no
H31 C3 H32 108.0 no
C3 C4 C5 121.9(5) yes
C3 C4 H41 106.4 no
C5 C4 H41 110.0 no
C3 C4 H42 104.8 no
C5 C4 H42 104.8 no
H41 C4 H42 108.0 no
C1 C5 C4 118.1(6) yes
C1 C5 H51 107.5 no
C4 C5 H51 106.7 no
C1 C5 H52 108.5 no
C4 C5 H52 104.5 no
H51 C5 H52 111.5 no
C2 C6 C7 113.5(7) yes
C2 C6 H61 105.1 no
C7 C6 H61 109.0 no
C2 C6 H62 109.8 no
C7 C6 H62 108.0 no
H61 C6 H62 111.5 no
C6 C7 C8 127.1(8) yes
C6 C7 H71 105.9 no
C8 C7 H71 105.5 no
C6 C7 H72 105.6 no
C8 C7 H72 102.9 no
H71 C7 H72 109.1 no
C7 C8 C1 108.7(8) yes
C7 C8 H81 112.8 no
C1 C8 H81 110.8 no
C7 C8 H82 105.9 no
C1 C8 H82 108.3 no
H81 C8 H82 110.2 no
N3 C9 C10 108.6(4) yes
N3 C9 C11 112.7(5) yes
C10 C9 C11 114.2(7) yes
N3 C9 H91 106.5 no
C10 C9 H91 108.0 no
C11 C9 H91 106.4 no
C9 C10 H101 109.2 no
C9 C10 H102 110.6 no
H101 C10 H102 108.7 no
C9 C10 H103 111.4 no
H101 C10 H103 109.3 no
H102 C10 H103 107.7 no
C9 C11 H111 107.1 no
C9 C11 H112 107.9 no
H111 C11 H112 110.7 no
C9 C11 H113 108.6 no
H111 C11 H113 111.0 no
H112 C11 H113 111.4 no
N3 C12 N2 115.0(2) yes
N3 C12 C13 127.8(9) yes
N2 C12 C13 117.2(9) yes
C12 C13 H131 109.7 no
C12 C13 H132 109.0 no
H131 C13 H132 109.5 no
C12 C13 H133 109.6 no
H131 C13 H133 109.5 no
H132 C13 H133 109.5 no
N2 C14 C15 108.8(5) yes
N2 C14 C16 113.0(5) yes
C15 C14 C16 115.0(8) yes
N2 C14 H141 106.5 no
C15 C14 H141 106.1 no
C16 C14 H141 106.7 no
C14 C15 H151 111.0 no
C14 C15 H152 107.9 no
H151 C15 H152 111.0 no
C14 C15 H153 110.3 no
H151 C15 H153 108.1 no
H152 C15 H153 108.6 no
C14 C16 H161 108.0 no
C14 C16 H162 109.3 no
H161 C16 H162 110.0 no
C14 C16 H163 108.9 no
H161 C16 H163 109.9 no
H162 C16 H163 110.7 no
Ti1 C17 C18 75.1(4) yes
Ti1 C17 C21 73.3(3) yes
C18 C17 C21 110.9(6) yes
Ti1 C17 C22 116.2(5) yes
C18 C17 C22 142.0(9) yes
C21 C17 C22 107.1(8) yes
Ti1 C18 C17 71.5(4) yes
Ti1 C18 C19 73.6(5) yes
C17 C18 C19 106.8(8) yes
Ti1 C18 C23 125.3(5) yes
C17 C18 C23 137.2(8) yes
C19 C18 C23 115.6(9) yes
Ti1 C19 C18 73.2(4) yes
Ti1 C19 C20 71.4(4) yes
C18 C19 C20 109.7(7) yes
Ti1 C19 C24 123.8(4) yes
C18 C19 C24 131.2(10) yes
C20 C19 C24 119.0(7) yes
Ti1 C20 C19 75.2(3) yes
Ti1 C20 C21 71.9(3) yes
C19 C20 C21 106.0(5) yes
Ti1 C20 C25 123.9(4) yes
C19 C20 C25 112.6(7) yes
C21 C20 C25 140.9(7) yes
Ti1 C21 C20 72.5(2) yes
Ti1 C21 C17 73.6(3) yes
C20 C21 C17 106.5(3) yes
Ti1 C21 C26 121.2(3) yes
C20 C21 C26 128.4(4) yes
C17 C21 C26 125.0(4) yes
C17 C22 H221 106.6 no
C17 C22 H222 108.4 no
H221 C22 H222 110.2 no
C17 C22 H223 109.9 no
H221 C22 H223 112.2 no
H222 C22 H223 109.4 no
C18 C23 H231 105.9 no
C18 C23 H232 111.6 no
H231 C23 H232 110.0 no
C18 C23 H233 109.9 no
H231 C23 H233 108.9 no
H232 C23 H233 110.5 no
C19 C24 H241 110.4 no
C19 C24 H242 109.5 no
H241 C24 H242 109.5 no
C19 C24 H243 108.4 no
H241 C24 H243 109.5 no
H242 C24 H243 109.5 no
C20 C25 H251 108.4 no
C20 C25 H252 110.4 no
H251 C25 H252 109.8 no
C20 C25 H253 110.0 no
H251 C25 H253 109.1 no
H252 C25 H253 109.1 no
C21 C26 H261 109.2 no
C21 C26 H262 109.1 no
H261 C26 H262 109.5 no
C21 C26 H263 110.1 no
H261 C26 H263 109.5 no
H262 C26 H263 109.5 no

loop_
_geom_bond_atom_site_label_1
_geom_bond_atom_site_label_2
_geom_bond_distance
_geom_bond_publ_flag
Ti1 N1 1.731(3) yes
Ti1 N2 2.091(4) yes
Ti1 N3 2.065(4) yes
Ti1 C17 2.360(6) yes
Ti1 C18 2.406(6) yes
Ti1 C19 2.410(6) yes
Ti1 C20 2.363(5) yes
Ti1 C21 2.356(3) yes
N1 B1 1.402(4) yes
N2 C12 1.322(9) yes
N2 C14 1.495(8) yes
N3 C9 1.443(8) yes
N3 C12 1.332(10) yes
B1 C1 1.523(12) yes
B1 C2 1.580(8) yes
C1 C5 1.494(12) yes
C1 C8 1.687(15) yes
C1 H11 0.986 no
C2 C3 1.602(11) yes
C2 C6 1.430(14) yes
C2 H21 0.997 no
C3 C4 1.505(11) yes
C3 H31 0.981 no
C3 H32 0.958 no
C4 C5 1.413(12) yes
C4 H41 0.981 no
C4 H42 0.997 no
C5 H51 0.968 no
C5 H52 0.975 no
C6 C7 1.434(13) yes
C6 H61 0.977 no
C6 H62 0.979 no
C7 C8 1.464(11) yes
C7 H71 0.975 no
C7 H72 0.983 no
C8 H81 0.988 no
C8 H82 0.988 no
C9 C10 1.522(9) yes
C9 C11 1.426(9) yes
C9 H91 0.974 no
C10 H101 0.976 no
C10 H102 0.975 no
C10 H103 0.991 no
C11 H111 0.965 no
C11 H112 0.951 no
C11 H113 0.959 no
C12 C13 1.515(5) yes
C13 H131 0.950 no
C13 H132 0.950 no
C13 H133 0.950 no
C14 C15 1.549(11) yes
C14 C16 1.430(11) yes
C14 H141 0.990 no
C15 H151 0.965 no
C15 H152 0.966 no
C15 H153 0.964 no
C16 H161 0.955 no
C16 H162 0.970 no
C16 H163 0.964 no
C17 C18 1.370(11) yes
C17 C21 1.342(12) yes
C17 C22 1.567(9) yes
C18 C19 1.373(7) yes
C18 C23 1.499(9) yes
C19 C20 1.371(12) yes
C19 C24 1.532(9) yes
C20 C21 1.443(10) yes
C20 C25 1.524(8) yes
C21 C26 1.529(6) yes
C22 H221 0.968 no
C22 H222 0.958 no
C22 H223 0.971 no
C23 H231 0.972 no
C23 H232 0.982 no
C23 H233 0.975 no
C24 H241 0.950 no
C24 H242 0.950 no
C24 H243 0.950 no
C25 H251 0.981 no
C25 H252 0.961 no
C25 H253 0.969 no
C26 H261 0.950 no
C26 H262 0.950 no
C26 H263 0.950 no
